data_7117268
loop_
_publ_author_name
'Viswanadha G. Saraswatula'
'Binoy K. Saha'

_publ_section_title
;
 A thermal expansion investigation of the melting point anomaly in
 trihalomesitylenes
;
_journal_name_full Chem.Commun.
_journal_page_first 9829
_journal_paper_doi 10.1039/C5cc03033A
_journal_volume 51
_journal_year 2015
_chemical_formula_moiety 'C9 H9 Cl3'
_chemical_formula_sum 'C9 H9 Cl3'
_chemical_formula_weight 223.51
_chemical_name_systematic
;
trichloromesitylene  
;
_space_group_crystal_system triclinic
_space_group_IT_number 2
_space_group_name_Hall '-P 1'
_space_group_name_H-M_alt 'P -1'
_symmetry_space_group_name_Hall '-P 1'
_symmetry_space_group_name_H-M 'P -1'
_atom_sites_solution_hydrogens geom
_atom_sites_solution_primary iterative
_atom_sites_solution_secondary difmap
_audit_creation_date 2013-09-27
_audit_creation_method
;
  Olex2 1.2
  (compiled Dec  5 2012 16:17:34, GUI svn.r4385)
;
_audit_update_record
;
2015-04-06 deposited with the CCDC.
2015-05-07 downloaded from the CCDC.
;
_cell_angle_alpha 119.640(8)
_cell_angle_beta 107.114(6)
_cell_angle_gamma 96.298(6)
_cell_formula_units_Z 2
_cell_length_a 7.7324(5)
_cell_length_b 8.8179(7)
_cell_length_c 8.8415(6)
_cell_measurement_reflns_used 1830
_cell_measurement_temperature 262.00(14)
_cell_measurement_theta_max 29.0946
_cell_measurement_theta_min 4.1656
_cell_volume 476.54(8)
_computing_cell_refinement
;
CrysAlisPro, Agilent Technologies,
Version 1.171.36.21 (release 14-08-2012 CrysAlis171 .NET)
(compiled Sep 14 2012,17:21:16)
;
_computing_data_collection
;
CrysAlisPro, Agilent Technologies,
Version 1.171.36.21 (release 14-08-2012 CrysAlis171 .NET)
(compiled Sep 14 2012,17:21:16)
;
_computing_data_reduction
;
CrysAlisPro, Agilent Technologies,
Version 1.171.36.21 (release 14-08-2012 CrysAlis171 .NET)
(compiled Sep 14 2012,17:21:16)
;
_computing_molecular_graphics
;
O. V. Dolomanov, L. J. Bourhis, R. J. Gildea, J. A. K. Howard and H. Puschmann,
OLEX2: a complete structure solution, refinement and analysis program.
J. Appl. Cryst. (2009). 42, 339-341.
;
_computing_publication_material
;
O. V. Dolomanov, L. J. Bourhis, R. J. Gildea, J. A. K. Howard and H. Puschmann,
OLEX2: a complete structure solution, refinement and analysis program.
J. Appl. Cryst. (2009). 42, 339-341.
;
_computing_structure_refinement
;
SHELXL, G.M. Sheldrick, Acta Cryst.
(2008). A64, 112-122
;
_computing_structure_solution 'SUPERFLIP, J. Appl. Cryst. (2007) 40, 786-790'
_diffrn_ambient_temperature 262.00(14)
_diffrn_detector_area_resol_mean 15.9821
_diffrn_measured_fraction_theta_full 0.9954
_diffrn_measured_fraction_theta_max 0.9536
_diffrn_measurement_details
;
  1 omega  -25.00    4.00   1.0000    4.0000
omega____ theta____ kappa____ phi______ frames
    -      -17.3397  -99.0000   30.0000 29

  2 omega  -32.00   36.00   1.0000    4.0000
omega____ theta____ kappa____ phi______ frames
    -      -17.3397   61.0000   77.4790 68

  3 omega  -92.00  -45.00   1.0000    4.0000
omega____ theta____ kappa____ phi______ frames
    -      -17.3397 -178.0000 -120.0000 47

  4 omega   -9.00   25.00   1.0000    4.0000
omega____ theta____ kappa____ phi______ frames
    -      -17.3397  -99.0000   90.0000 34

  5 omega  -40.00   22.00   1.0000    4.0000
omega____ theta____ kappa____ phi______ frames
    -      -17.3397   37.0000 -120.0000 62

  6 omega  -80.00    1.00   1.0000    4.0000
omega____ theta____ kappa____ phi______ frames
    -      -17.3397  -77.0000 -120.0000 81

  7 omega  -90.00   21.00   1.0000    4.0000
omega____ theta____ kappa____ phi______ frames
    -      -17.3397    0.0000 -120.0000 111

  8 omega  -39.00  -14.00   1.0000    4.0000
omega____ theta____ kappa____ phi______ frames
    -      -17.3397   57.0000  -90.0000 25

  9 omega   -7.00   92.00   1.0000    4.0000
omega____ theta____ kappa____ phi______ frames
    -       19.0585   37.0000 -180.0000 99
;
_diffrn_measurement_device_type 'Xcalibur, Eos'
_diffrn_measurement_method '\w scans'
_diffrn_orient_matrix_UB_11 0.0421606000
_diffrn_orient_matrix_UB_12 0.0363617000
_diffrn_orient_matrix_UB_13 0.0986645000
_diffrn_orient_matrix_UB_21 0.0196846000
_diffrn_orient_matrix_UB_22 -0.0831964000
_diffrn_orient_matrix_UB_23 -0.0206322000
_diffrn_orient_matrix_UB_31 0.0894855000
_diffrn_orient_matrix_UB_32 0.0348504000
_diffrn_orient_matrix_UB_33 0.0039221000
_diffrn_radiation_monochromator graphite
_diffrn_radiation_type 'Mo K\a'
_diffrn_radiation_wavelength 0.7107
_diffrn_reflns_av_R_equivalents 0.0256
_diffrn_reflns_av_unetI/netI 0.0335
_diffrn_reflns_limit_h_max 10
_diffrn_reflns_limit_h_min -10
_diffrn_reflns_limit_k_max 11
_diffrn_reflns_limit_k_min -12
_diffrn_reflns_limit_l_max 11
_diffrn_reflns_limit_l_min -12
_diffrn_reflns_number 5280
_diffrn_reflns_theta_full 29.16
_diffrn_reflns_theta_max 29.16
_diffrn_reflns_theta_min 4.17
_diffrn_source 'Enhance (Mo) X-ray Source'
_exptl_absorpt_coefficient_mu 0.899
_exptl_absorpt_correction_T_max 1.00000
_exptl_absorpt_correction_T_min 0.92245
_exptl_absorpt_correction_type multi-scan
_exptl_absorpt_process_details
;
CrysAlisPro, Agilent Technologies,
Version 1.171.36.21 (release 14-08-2012 CrysAlis171 .NET)
(compiled Sep 14 2012,17:21:16)
Empirical absorption correction using spherical harmonics,
 implemented in SCALE3 ABSPACK scaling algorithm.
;
_exptl_crystal_colour 'clear light colourless'
_exptl_crystal_density_diffrn 1.558
_exptl_crystal_density_method 'not measured'
_exptl_crystal_description block
_exptl_crystal_F_000 228
_exptl_crystal_size_max 0.4
_exptl_crystal_size_mid 0.4
_exptl_crystal_size_min 0.2
_refine_diff_density_max 0.253
_refine_diff_density_min -0.295
_refine_diff_density_rms 0.066
_refine_ls_extinction_method none
_refine_ls_goodness_of_fit_ref 1.106
_refine_ls_hydrogen_treatment mixed
_refine_ls_matrix_type full
_refine_ls_number_parameters 112
_refine_ls_number_reflns 2236
_refine_ls_number_restraints 0
_refine_ls_restrained_S_all 1.106
_refine_ls_R_factor_all 0.0573
_refine_ls_R_factor_gt 0.0426
_refine_ls_shift/su_max 0.000
_refine_ls_shift/su_mean 0.000
_refine_ls_structure_factor_coef Fsqd
_refine_ls_weighting_details 'calc w=1/[\s^2^(Fo^2^)+(0.0509P)^2^+0.1252P] where P=(Fo^2^+2Fc^2^)/3'
_refine_ls_weighting_scheme calc
_refine_ls_wR_factor_gt 0.1059
_refine_ls_wR_factor_ref 0.1157
_reflns_number_gt 1749
_reflns_number_total 2236
_reflns_threshold_expression >2sigma(I)
_cod_data_source_file c5cc03033a2.cif
_cod_data_source_block tcm-262K
_cod_original_cell_volume 476.54(6)
_cod_database_code 7117268

loop_
_space_group_symop_id
_space_group_symop_operation_xyz
1 'x, y, z'
2 '-x, -y, -z'

loop_
_atom_site_label
_atom_site_type_symbol
_atom_site_fract_x
_atom_site_fract_y
_atom_site_fract_z
_atom_site_U_iso_or_equiv
_atom_site_adp_type
_atom_site_occupancy
_atom_site_symmetry_multiplicity
_atom_site_calc_flag
_atom_site_refinement_flags
_atom_site_disorder_assembly
_atom_site_disorder_group
Cl1 Cl 0.74073(10) 0.09785(8) 0.74587(9) 0.0486(2) Uani 1 1 d . . .
Cl2 Cl 0.77926(10) 0.65747(9) 1.41177(8) 0.0471(2) Uani 1 1 d . . .
Cl3 Cl 0.73277(12) 0.74995(9) 0.84469(10) 0.0561(2) Uani 1 1 d . . .
C2 C 0.7589(3) 0.3885(3) 1.0727(3) 0.0326(5) Uani 1 1 d . . .
C4 C 0.7540(3) 0.6859(3) 1.1164(3) 0.0319(5) Uani 1 1 d . . .
C5 C 0.7417(3) 0.6099(3) 0.9316(3) 0.0336(5) Uani 1 1 d . . .
C6 C 0.7359(3) 0.4297(3) 0.8118(3) 0.0321(5) Uani 1 1 d . . .
C1 C 0.7464(3) 0.3246(3) 0.8890(3) 0.0323(5) Uani 1 1 d . . .
C7 C 0.7698(5) 0.2690(4) 1.1492(4) 0.0515(7) Uani 1 1 d . . .
H7A H 0.8002 0.1628 1.0695 0.077 Uiso 1 1 calc R . .
H7B H 0.6495 0.2312 1.1509 0.077 Uiso 1 1 calc R . .
H7C H 0.8668 0.3367 1.2762 0.077 Uiso 1 1 calc R . .
C8 C 0.7607(4) 0.8834(3) 1.2403(4) 0.0447(6) Uani 1 1 d . . .
H8A H 0.8844 0.9632 1.2850 0.067 Uiso 1 1 calc R . .
H8B H 0.7352 0.9013 1.3469 0.067 Uiso 1 1 calc R . .
H8C H 0.6665 0.9110 1.1673 0.067 Uiso 1 1 calc R . .
C3 C 0.7629(3) 0.5707(3) 1.1806(3) 0.0315(5) Uani 1 1 d . . .
C9 C 0.7198(4) 0.3533(4) 0.6115(3) 0.0447(6) Uani 1 1 d . . .
H9A H 0.6245 0.3890 0.5500 0.067 Uiso 1 1 calc R . .
H9B H 0.6847 0.2220 0.5420 0.067 Uiso 1 1 calc R . .
H9C H 0.8400 0.4004 0.6150 0.067 Uiso 1 1 calc R . .

loop_
_atom_site_aniso_label
_atom_site_aniso_U_11
_atom_site_aniso_U_22
_atom_site_aniso_U_33
_atom_site_aniso_U_23
_atom_site_aniso_U_13
_atom_site_aniso_U_12
Cl1 0.0691(5) 0.0305(3) 0.0406(4) 0.0137(3) 0.0251(3) 0.0189(3)
Cl2 0.0649(5) 0.0496(4) 0.0268(3) 0.0188(3) 0.0224(3) 0.0192(3)
Cl3 0.0919(6) 0.0482(4) 0.0487(4) 0.0357(3) 0.0343(4) 0.0296(4)
C2 0.0360(12) 0.0349(12) 0.0298(11) 0.0195(10) 0.0134(9) 0.0123(9)
C4 0.0318(12) 0.0298(11) 0.0290(11) 0.0131(9) 0.0120(9) 0.0090(9)
C5 0.0365(12) 0.0344(12) 0.0315(11) 0.0196(10) 0.0132(9) 0.0108(10)
C6 0.0340(12) 0.0340(12) 0.0234(10) 0.0132(9) 0.0115(9) 0.0076(9)
C1 0.0342(12) 0.0283(11) 0.0284(11) 0.0115(9) 0.0128(9) 0.0103(9)
C7 0.079(2) 0.0436(14) 0.0444(15) 0.0302(13) 0.0281(14) 0.0236(14)
C8 0.0590(17) 0.0322(12) 0.0352(13) 0.0125(11) 0.0200(12) 0.0165(11)
C3 0.0328(12) 0.0350(12) 0.0228(10) 0.0137(9) 0.0113(9) 0.0091(9)
C9 0.0575(17) 0.0456(14) 0.0263(12) 0.0161(11) 0.0186(11) 0.0146(12)

loop_
_atom_type_symbol
_atom_type_description
_atom_type_scat_dispersion_real
_atom_type_scat_dispersion_imag
_atom_type_scat_source
C C 0.0033 0.0016 'International Tables Vol C Tables 4.2.6.8 and 6.1.1.4'
H H 0.0000 0.0000 'International Tables Vol C Tables 4.2.6.8 and 6.1.1.4'
Cl Cl 0.1484 0.1585 'International Tables Vol C Tables 4.2.6.8 and 6.1.1.4'

loop_
_geom_angle_atom_site_label_1
_geom_angle_atom_site_label_2
_geom_angle_atom_site_label_3
_geom_angle
_geom_angle_site_symmetry_1
_geom_angle_site_symmetry_3
C1 C2 C7 122.1(2) . .
C3 C2 C1 115.6(2) . .
C3 C2 C7 122.4(2) . .
C5 C4 C8 121.9(2) . .
C3 C4 C5 115.9(2) . .
C3 C4 C8 122.2(2) . .
C4 C5 Cl3 117.74(18) . .
C4 C5 C6 124.3(2) . .
C6 C5 Cl3 117.94(17) . .
C5 C6 C9 122.2(2) . .
C1 C6 C5 115.66(19) . .
C1 C6 C9 122.1(2) . .
C2 C1 Cl1 118.04(18) . .
C6 C1 Cl1 117.77(16) . .
C6 C1 C2 124.2(2) . .
C2 C3 Cl2 117.31(17) . .
C4 C3 Cl2 118.32(16) . .
C4 C3 C2 124.37(19) . .

loop_
_geom_bond_atom_site_label_1
_geom_bond_atom_site_label_2
_geom_bond_distance
_geom_bond_site_symmetry_2
Cl1 C1 1.746(2) .
Cl2 C3 1.749(2) .
Cl3 C5 1.746(2) .
C2 C1 1.398(3) .
C2 C7 1.506(3) .
C2 C3 1.396(3) .
C4 C5 1.392(3) .
C4 C8 1.515(3) .
C4 C3 1.386(3) .
C5 C6 1.393(3) .
C6 C1 1.393(3) .
C6 C9 1.510(3) .
